data_7037244
loop_
_publ_author_name
'J\;edrzkiewicz, D'
'Ejfler, J.'
'John, \/L'
'Szafert, S.'

_publ_section_title
;
 Zebra reaction or the recipe for the synthesis of heterodimeric zinc
 complexes.
;
_journal_issue 7
_journal_name_full 'Dalton transactions (Cambridge, England : 2003)'
_journal_page_first 2829
_journal_page_last 2838
_journal_paper_doi 10.1039/c5dt03883a
_journal_volume 45
_journal_year 2016
_chemical_formula_moiety 'C44 H62 N2 O2 Zn2'
_chemical_formula_sum 'C44 H62 N2 O2 Zn2'
_chemical_formula_weight 781.69
_space_group_crystal_system monoclinic
_space_group_IT_number 14
_space_group_name_Hall '-P 2ybc'
_space_group_name_H-M_alt 'P 1 21/c 1'
_symmetry_space_group_name_Hall '-P 2ybc'
_symmetry_space_group_name_H-M 'P 1 21/c 1'
_atom_sites_solution_hydrogens geom
_audit_creation_method SHELXL-2014/7
_audit_update_record
;
2015-10-29 deposited with the CCDC.
2015-11-13 downloaded from the CCDC.
;
_cell_angle_alpha 90
_cell_angle_beta 98.64(3)
_cell_angle_gamma 90
_cell_formula_units_Z 2
_cell_length_a 14.582(5)
_cell_length_b 10.542(3)
_cell_length_c 13.030(4)
_cell_measurement_reflns_used 11513
_cell_measurement_temperature 100(2)
_cell_measurement_theta_max 32.4967
_cell_measurement_theta_min 2.9797
_cell_volume 1980.3(11)
_computing_cell_refinement
;
CrysAlis RED, Oxford Diffraction Ltd.,
Version 1.171.33.66 (release 28-04-2010 CrysAlis171 .NET)
(compiled Apr 28 2010,14:27:37)
;
_computing_data_collection
;
CrysAlis CCD, Oxford Diffraction Ltd.,
Version 1.171.33.66 (release 28-04-2010 CrysAlis171 .NET)
(compiled Apr 28 2010,14:27:37)
;
_computing_data_reduction
;
CrysAlis RED, Oxford Diffraction Ltd.,
Version 1.171.33.66 (release 28-04-2010 CrysAlis171 .NET)
(compiled Apr 28 2010,14:27:37)
;
_computing_structure_refinement 'SHELXL-2014/7 (Sheldrick, 2014)'
_computing_structure_solution 'SHELXL-2013/1 (Sheldrick, 2013)'
_diffrn_ambient_temperature 100(2)
_diffrn_detector_area_resol_mean 8.3359
_diffrn_measured_fraction_theta_full 0.998
_diffrn_measured_fraction_theta_max 0.728
_diffrn_measurement_device_type 'Kuma KM-4-CCD \k-geometry'
_diffrn_measurement_method '\w scans'
_diffrn_radiation_type MoK\a
_diffrn_radiation_wavelength 0.71073
_diffrn_reflns_av_R_equivalents 0.0275
_diffrn_reflns_av_unetI/netI 0.0249
_diffrn_reflns_laue_measured_fraction_full 0.998
_diffrn_reflns_laue_measured_fraction_max 0.728
_diffrn_reflns_limit_h_max 20
_diffrn_reflns_limit_h_min -18
_diffrn_reflns_limit_k_max 13
_diffrn_reflns_limit_k_min -14
_diffrn_reflns_limit_l_max 13
_diffrn_reflns_limit_l_min -17
_diffrn_reflns_number 14537
_diffrn_reflns_point_group_measured_fraction_full 0.998
_diffrn_reflns_point_group_measured_fraction_max 0.728
_diffrn_reflns_theta_full 26.000
_diffrn_reflns_theta_max 32.548
_diffrn_reflns_theta_min 2.984
_diffrn_source 'Enhance (Mo) X-ray Source'
_exptl_absorpt_coefficient_mu 1.249
_exptl_absorpt_correction_T_max 0.869
_exptl_absorpt_correction_T_min 0.603
_exptl_absorpt_correction_type analytical
_exptl_absorpt_process_details
;
CrysAlis RED, Oxford Diffraction Ltd.,
Version 1.171.33.66 (release 28-04-2010 CrysAlis171 .NET)
(compiled Apr 28 2010,14:27:37)
Analytical numeric absorption correction using a multifaceted crystal
            model based on expressions derived by R.C. Clark & J.S. Reid.
(Clark, R. C. & Reid, J. S. (1995). Acta Cryst. A51, 887-897)
;
_exptl_crystal_colour colourless
_exptl_crystal_density_diffrn 1.311
_exptl_crystal_description block
_exptl_crystal_F_000 832
_exptl_crystal_size_max 0.550
_exptl_crystal_size_mid 0.460
_exptl_crystal_size_min 0.130
_refine_diff_density_max 0.707
_refine_diff_density_min -0.415
_refine_diff_density_rms 0.089
_refine_ls_extinction_method none
_refine_ls_goodness_of_fit_ref 1.107
_refine_ls_hydrogen_treatment constr
_refine_ls_matrix_type full
_refine_ls_number_parameters 232
_refine_ls_number_reflns 5239
_refine_ls_number_restraints 0
_refine_ls_restrained_S_all 1.107
_refine_ls_R_factor_all 0.0386
_refine_ls_R_factor_gt 0.0341
_refine_ls_shift/su_max 0.003
_refine_ls_shift/su_mean 0.000
_refine_ls_structure_factor_coef Fsqd
_refine_ls_weighting_details 'w=1/[\s^2^(Fo^2^)+(0.0714P)^2^] where P=(Fo^2^+2Fc^2^)/3'
_refine_ls_weighting_scheme calc
_refine_ls_wR_factor_gt 0.1003
_refine_ls_wR_factor_ref 0.1020
_reflns_Friedel_coverage 0.000
_reflns_number_gt 4552
_reflns_number_total 5239
_reflns_threshold_expression 'I > 2\s(I)'
_cod_data_source_file c5dt03883a2.cif
_cod_data_source_block RS-Zn
_cod_depositor_comments 'Adding full bibliography for 7037244--7037248.cif.'
_cod_database_code 7037244
_shelx_shelxl_version_number 2014/7
_shelx_space_group_comment
;
The symmetry employed for this shelxl refinement is uniquely defined
by the following loop, which should always be used as a source of
symmetry information in preference to the above space-group names.
They are only intended as comments.
;
_shelx_estimated_absorpt_t_min 0.547
_shelx_estimated_absorpt_t_max 0.854

loop_
_space_group_symop_operation_xyz
'x, y, z'
'-x, y+1/2, -z+1/2'
'-x, -y, -z'
'x, -y-1/2, z-1/2'

loop_
_atom_site_label
_atom_site_type_symbol
_atom_site_fract_x
_atom_site_fract_y
_atom_site_fract_z
_atom_site_U_iso_or_equiv
_atom_site_adp_type
_atom_site_occupancy
_atom_site_site_symmetry_order
_atom_site_calc_flag
_atom_site_refinement_flags_posn
_atom_site_refinement_flags_adp
Zn1 Zn 0.52641(2) 0.36083(2) 0.51389(2) 0.01369(8) Uani 1 1 d . .
O1 O 0.54362(6) 0.50383(9) 0.41590(8) 0.0144(2) Uani 1 1 d . .
N1 N 0.66151(9) 0.38712(12) 0.60175(10) 0.0133(2) Uani 1 1 d . .
C1 C 0.62764(9) 0.52545(13) 0.38704(11) 0.0138(3) Uani 1 1 d . .
C2 C 0.70894(10) 0.52590(13) 0.46006(11) 0.0146(3) Uani 1 1 d . .
C3 C 0.79398(10) 0.55185(14) 0.42670(11) 0.0158(3) Uani 1 1 d . .
H3 H 0.8486 0.5524 0.4766 0.019 Uiso 1 1 calc R U
C4 C 0.80171(10) 0.57689(14) 0.32300(12) 0.0157(3) Uani 1 1 d . .
C5 C 0.71963(10) 0.57379(14) 0.25212(11) 0.0158(3) Uani 1 1 d . .
H5 H 0.7222 0.5895 0.1808 0.019 Uiso 1 1 calc R U
C6 C 0.63424(10) 0.54827(14) 0.28305(11) 0.0154(3) Uani 1 1 d . .
H6 H 0.5799 0.5464 0.2328 0.018 Uiso 1 1 calc R U
C7 C 0.89406(11) 0.60248(16) 0.28369(12) 0.0188(3) Uani 1 1 d . .
C8 C 0.97430(13) 0.6218(2) 0.37162(16) 0.0343(4) Uani 1 1 d . .
H8A H 0.9592 0.6907 0.4167 0.051 Uiso 1 1 calc R U
H8B H 1.0305 0.6437 0.3426 0.051 Uiso 1 1 calc R U
H8C H 0.9849 0.5435 0.4121 0.051 Uiso 1 1 calc R U
C9 C 0.91670(12) 0.48949(16) 0.21769(15) 0.0276(4) Uani 1 1 d . .
H9A H 0.9243 0.4129 0.2608 0.041 Uiso 1 1 calc R U
H9B H 0.9743 0.5065 0.1899 0.041 Uiso 1 1 calc R U
H9C H 0.8660 0.4768 0.1602 0.041 Uiso 1 1 calc R U
C10 C 0.88664(12) 0.72152(16) 0.21443(15) 0.0259(3) Uani 1 1 d . .
H10A H 0.8368 0.7099 0.1558 0.039 Uiso 1 1 calc R U
H10B H 0.9455 0.7349 0.1883 0.039 Uiso 1 1 calc R U
H10C H 0.8730 0.7955 0.2551 0.039 Uiso 1 1 calc R U
C11 C 0.70296(10) 0.50993(14) 0.57433(11) 0.0150(3) Uani 1 1 d . .
H11A H 0.7662 0.5171 0.6141 0.018 Uiso 1 1 calc R U
H11B H 0.6655 0.5803 0.5965 0.018 Uiso 1 1 calc R U
C12 C 0.71978(10) 0.28070(14) 0.57495(12) 0.0183(3) Uani 1 1 d . .
H12A H 0.6958 0.2007 0.5986 0.027 Uiso 1 1 calc R U
H12B H 0.7838 0.2932 0.6089 0.027 Uiso 1 1 calc R U
H12C H 0.7183 0.2778 0.4995 0.027 Uiso 1 1 calc R U
C13 C 0.64966(11) 0.38865(14) 0.71501(12) 0.0152(3) Uani 1 1 d . .
H13 H 0.6154 0.4685 0.7260 0.018 Uiso 1 1 calc R U
C14 C 0.58793(10) 0.27936(15) 0.73999(12) 0.0199(3) Uani 1 1 d . .
H14A H 0.5266 0.2874 0.6979 0.030 Uiso 1 1 calc R U
H14B H 0.5816 0.2820 0.8138 0.030 Uiso 1 1 calc R U
H14C H 0.6160 0.1985 0.7243 0.030 Uiso 1 1 calc R U
C15 C 0.73939(10) 0.39312(15) 0.79082(12) 0.0160(3) Uani 1 1 d . .
C16 C 0.76908(11) 0.50714(15) 0.83938(13) 0.0201(3) Uani 1 1 d . .
H16 H 0.7358 0.5830 0.8200 0.024 Uiso 1 1 calc R U
C17 C 0.84658(11) 0.51104(16) 0.91562(13) 0.0240(3) Uani 1 1 d . .
H17 H 0.8654 0.5893 0.9483 0.029 Uiso 1 1 calc R U
C18 C 0.89665(11) 0.40182(17) 0.94436(13) 0.0224(3) Uani 1 1 d . .
H18 H 0.9497 0.4047 0.9965 0.027 Uiso 1 1 calc R U
C19 C 0.86846(11) 0.28809(16) 0.89604(12) 0.0204(3) Uani 1 1 d . .
H19 H 0.9029 0.2129 0.9148 0.024 Uiso 1 1 calc R U
C20 C 0.79069(10) 0.28307(15) 0.82077(12) 0.0177(3) Uani 1 1 d . .
H20 H 0.7718 0.2043 0.7890 0.021 Uiso 1 1 calc R U
C21 C 0.46883(11) 0.19447(16) 0.47145(14) 0.0239(3) Uani 1 1 d . .
H21A H 0.4376 0.2019 0.3988 0.029 Uiso 1 1 calc R U
H21B H 0.5191 0.1311 0.4723 0.029 Uiso 1 1 calc R U
C22 C 0.39888(14) 0.14326(15) 0.53662(16) 0.0281(4) Uani 1 1 d . .
H22A H 0.3734 0.0630 0.5070 0.042 Uiso 1 1 calc R U
H22B H 0.3485 0.2048 0.5370 0.042 Uiso 1 1 calc R U
H22C H 0.4296 0.1290 0.6079 0.042 Uiso 1 1 calc R U

loop_
_atom_site_aniso_label
_atom_site_aniso_U_11
_atom_site_aniso_U_22
_atom_site_aniso_U_33
_atom_site_aniso_U_23
_atom_site_aniso_U_13
_atom_site_aniso_U_12
Zn1 0.01184(10) 0.01466(11) 0.01492(12) 0.00049(6) 0.00312(7) -0.00027(5)
O1 0.0107(4) 0.0185(5) 0.0147(5) 0.0020(4) 0.0047(4) 0.0007(4)
N1 0.0115(6) 0.0172(5) 0.0117(6) 0.0007(5) 0.0036(5) 0.0012(4)
C1 0.0121(6) 0.0142(6) 0.0163(7) 0.0004(5) 0.0058(5) 0.0011(5)
C2 0.0146(6) 0.0163(6) 0.0135(7) 0.0005(5) 0.0037(5) 0.0010(5)
C3 0.0133(6) 0.0177(7) 0.0165(7) 0.0007(5) 0.0023(5) 0.0006(5)
C4 0.0132(6) 0.0177(7) 0.0171(7) 0.0009(5) 0.0053(5) -0.0008(5)
C5 0.0157(7) 0.0199(7) 0.0127(7) 0.0024(5) 0.0048(5) 0.0010(5)
C6 0.0130(6) 0.0193(7) 0.0139(7) 0.0020(5) 0.0020(5) 0.0015(5)
C7 0.0139(7) 0.0251(7) 0.0185(8) 0.0036(6) 0.0064(6) -0.0005(5)
C8 0.0153(8) 0.0598(12) 0.0281(10) 0.0037(9) 0.0044(7) -0.0102(7)
C9 0.0235(8) 0.0274(8) 0.0361(10) 0.0022(7) 0.0181(7) 0.0023(7)
C10 0.0241(8) 0.0243(8) 0.0314(9) 0.0054(7) 0.0116(7) -0.0022(6)
C11 0.0139(6) 0.0187(7) 0.0127(7) 0.0004(5) 0.0025(5) -0.0022(5)
C12 0.0169(7) 0.0200(7) 0.0185(7) 0.0015(6) 0.0046(6) 0.0047(5)
C13 0.0141(7) 0.0202(6) 0.0121(7) 0.0021(5) 0.0052(5) 0.0030(5)
C14 0.0149(7) 0.0259(7) 0.0192(7) 0.0053(6) 0.0040(6) 0.0003(5)
C15 0.0140(7) 0.0221(7) 0.0132(7) 0.0012(6) 0.0062(6) 0.0016(5)
C16 0.0206(7) 0.0216(7) 0.0194(8) 0.0000(6) 0.0064(6) 0.0011(6)
C17 0.0239(8) 0.0272(8) 0.0211(8) -0.0037(6) 0.0042(6) -0.0056(6)
C18 0.0156(7) 0.0351(9) 0.0168(8) 0.0001(7) 0.0038(6) -0.0042(6)
C19 0.0159(7) 0.0270(8) 0.0189(8) 0.0043(6) 0.0044(6) 0.0029(6)
C20 0.0170(7) 0.0206(7) 0.0160(7) 0.0019(6) 0.0042(6) 0.0013(5)
C21 0.0233(8) 0.0215(8) 0.0276(9) -0.0050(6) 0.0062(7) -0.0035(6)
C22 0.0294(9) 0.0205(8) 0.0359(11) -0.0007(6) 0.0093(8) -0.0078(6)

loop_
_atom_type_symbol
_atom_type_description
_atom_type_scat_dispersion_real
_atom_type_scat_dispersion_imag
_atom_type_scat_source
C C 0.0033 0.0016 'International Tables Vol C Tables 4.2.6.8 and 6.1.1.4'
H H 0.0000 0.0000 'International Tables Vol C Tables 4.2.6.8 and 6.1.1.4'
N N 0.0061 0.0033 'International Tables Vol C Tables 4.2.6.8 and 6.1.1.4'
O O 0.0106 0.0060 'International Tables Vol C Tables 4.2.6.8 and 6.1.1.4'
Zn Zn 0.2839 1.4301 'International Tables Vol C Tables 4.2.6.8 and 6.1.1.4'

loop_
_geom_angle_atom_site_label_1
_geom_angle_atom_site_label_2
_geom_angle_atom_site_label_3
_geom_angle
_geom_angle_site_symmetry_1
_geom_angle_site_symmetry_3
C21 Zn1 O1 124.86(6) . .
C21 Zn1 O1 121.40(6) . 3_666
O1 Zn1 O1 83.10(5) . 3_666
C21 Zn1 N1 125.39(6) . .
O1 Zn1 N1 92.85(5) . .
O1 Zn1 N1 98.70(5) 3_666 .
C21 Zn1 Zn1 136.85(5) . 3_666
O1 Zn1 Zn1 41.96(3) . 3_666
O1 Zn1 Zn1 41.14(3) 3_666 3_666
N1 Zn1 Zn1 97.75(4) . 3_666
C1 O1 Zn1 120.39(8) . .
C1 O1 Zn1 122.65(9) . 3_666
Zn1 O1 Zn1 96.90(5) . 3_666
C12 N1 C11 109.45(12) . .
C12 N1 C13 113.10(12) . .
C11 N1 C13 109.50(11) . .
C12 N1 Zn1 106.86(9) . .
C11 N1 Zn1 110.89(9) . .
C13 N1 Zn1 106.99(9) . .
O1 C1 C6 119.78(13) . .
O1 C1 C2 121.30(13) . .
C6 C1 C2 118.91(13) . .
C3 C2 C1 119.14(13) . .
C3 C2 C11 120.75(13) . .
C1 C2 C11 119.89(13) . .
C4 C3 C2 122.71(14) . .
C4 C3 H3 118.6 . .
C2 C3 H3 118.6 . .
C3 C4 C5 116.67(13) . .
C3 C4 C7 123.92(13) . .
C5 C4 C7 119.38(13) . .
C6 C5 C4 121.85(13) . .
C6 C5 H5 119.1 . .
C4 C5 H5 119.1 . .
C5 C6 C1 120.70(13) . .
C5 C6 H6 119.6 . .
C1 C6 H6 119.6 . .
C8 C7 C9 108.66(15) . .
C8 C7 C4 112.69(14) . .
C9 C7 C4 108.92(13) . .
C8 C7 C10 108.06(15) . .
C9 C7 C10 107.83(14) . .
C4 C7 C10 110.55(13) . .
C7 C8 H8A 109.5 . .
C7 C8 H8B 109.5 . .
H8A C8 H8B 109.5 . .
C7 C8 H8C 109.5 . .
H8A C8 H8C 109.5 . .
H8B C8 H8C 109.5 . .
C7 C9 H9A 109.5 . .
C7 C9 H9B 109.5 . .
H9A C9 H9B 109.5 . .
C7 C9 H9C 109.5 . .
H9A C9 H9C 109.5 . .
H9B C9 H9C 109.5 . .
C7 C10 H10A 109.5 . .
C7 C10 H10B 109.5 . .
H10A C10 H10B 109.5 . .
C7 C10 H10C 109.5 . .
H10A C10 H10C 109.5 . .
H10B C10 H10C 109.5 . .
N1 C11 C2 114.62(12) . .
N1 C11 H11A 108.6 . .
C2 C11 H11A 108.6 . .
N1 C11 H11B 108.6 . .
C2 C11 H11B 108.6 . .
H11A C11 H11B 107.6 . .
N1 C12 H12A 109.5 . .
N1 C12 H12B 109.5 . .
H12A C12 H12B 109.5 . .
N1 C12 H12C 109.5 . .
H12A C12 H12C 109.5 . .
H12B C12 H12C 109.5 . .
N1 C13 C15 114.97(12) . .
N1 C13 C14 110.96(12) . .
C15 C13 C14 111.29(12) . .
N1 C13 H13 106.3 . .
C15 C13 H13 106.3 . .
C14 C13 H13 106.3 . .
C13 C14 H14A 109.5 . .
C13 C14 H14B 109.5 . .
H14A C14 H14B 109.5 . .
C13 C14 H14C 109.5 . .
H14A C14 H14C 109.5 . .
H14B C14 H14C 109.5 . .
C16 C15 C20 117.99(14) . .
C16 C15 C13 120.01(13) . .
C20 C15 C13 121.79(14) . .
C17 C16 C15 120.88(15) . .
C17 C16 H16 119.6 . .
C15 C16 H16 119.6 . .
C18 C17 C16 120.55(15) . .
C18 C17 H17 119.7 . .
C16 C17 H17 119.7 . .
C17 C18 C19 119.19(15) . .
C17 C18 H18 120.4 . .
C19 C18 H18 120.4 . .
C20 C19 C18 120.65(15) . .
C20 C19 H19 119.7 . .
C18 C19 H19 119.7 . .
C19 C20 C15 120.74(15) . .
C19 C20 H20 119.6 . .
C15 C20 H20 119.6 . .
C22 C21 Zn1 116.66(12) . .
C22 C21 H21A 108.1 . .
Zn1 C21 H21A 108.1 . .
C22 C21 H21B 108.1 . .
Zn1 C21 H21B 108.1 . .
H21A C21 H21B 107.3 . .
C21 C22 H22A 109.5 . .
C21 C22 H22B 109.5 . .
H22A C22 H22B 109.5 . .
C21 C22 H22C 109.5 . .
H22A C22 H22C 109.5 . .
H22B C22 H22C 109.5 . .

loop_
_geom_bond_atom_site_label_1
_geom_bond_atom_site_label_2
_geom_bond_distance
_geom_bond_site_symmetry_2
Zn1 C21 1.9866(17) .
Zn1 O1 2.0155(11) .
Zn1 O1 2.0485(11) 3_666
Zn1 N1 2.1426(15) .
Zn1 Zn1 3.0415(9) 3_666
O1 C1 1.3538(17) .
O1 Zn1 2.0485(11) 3_666
N1 C12 1.4804(19) .
N1 C11 1.4947(18) .
N1 C13 1.511(2) .
C1 C6 1.394(2) .
C1 C2 1.404(2) .
C2 C3 1.401(2) .
C2 C11 1.514(2) .
C3 C4 1.398(2) .
C3 H3 0.9500 .
C4 C5 1.398(2) .
C4 C7 1.535(2) .
C5 C6 1.391(2) .
C5 H5 0.9500 .
C6 H6 0.9500 .
C7 C8 1.523(3) .
C7 C9 1.534(2) .
C7 C10 1.540(2) .
C8 H8A 0.9800 .
C8 H8B 0.9800 .
C8 H8C 0.9800 .
C9 H9A 0.9800 .
C9 H9B 0.9800 .
C9 H9C 0.9800 .
C10 H10A 0.9800 .
C10 H10B 0.9800 .
C10 H10C 0.9800 .
C11 H11A 0.9900 .
C11 H11B 0.9900 .
C12 H12A 0.9800 .
C12 H12B 0.9800 .
C12 H12C 0.9800 .
C13 C15 1.517(2) .
C13 C14 1.527(2) .
C13 H13 1.0000 .
C14 H14A 0.9800 .
C14 H14B 0.9800 .
C14 H14C 0.9800 .
C15 C16 1.396(2) .
C15 C20 1.404(2) .
C16 C17 1.389(2) .
C16 H16 0.9500 .
C17 C18 1.385(2) .
C17 H17 0.9500 .
C18 C19 1.387(2) .
C18 H18 0.9500 .
C19 C20 1.384(2) .
C19 H19 0.9500 .
C20 H20 0.9500 .
C21 C22 1.521(2) .
C21 H21A 0.9900 .
C21 H21B 0.9900 .
C22 H22A 0.9800 .
C22 H22B 0.9800 .
C22 H22C 0.9800 .

loop_
_geom_torsion_atom_site_label_1
_geom_torsion_atom_site_label_2
_geom_torsion_atom_site_label_3
_geom_torsion_atom_site_label_4
_geom_torsion
_geom_torsion_site_symmetry_1
Zn1 O1 C1 C6 134.76(12) .
Zn1 O1 C1 C6 -102.48(14) 3_666
Zn1 O1 C1 C2 -45.49(16) .
Zn1 O1 C1 C2 77.28(15) 3_666
O1 C1 C2 C3 -178.44(13) .
C6 C1 C2 C3 1.3(2) .
O1 C1 C2 C11 -3.8(2) .
C6 C1 C2 C11 176.00(13) .
C1 C2 C3 C4 -0.3(2) .
C11 C2 C3 C4 -174.98(13) .
C2 C3 C4 C5 -0.6(2) .
C2 C3 C4 C7 -178.48(14) .
C3 C4 C5 C6 0.6(2) .
C7 C4 C5 C6 178.57(14) .
C4 C5 C6 C1 0.4(2) .
O1 C1 C6 C5 178.41(13) .
C2 C1 C6 C5 -1.3(2) .
C3 C4 C7 C8 -10.5(2) .
C5 C4 C7 C8 171.63(15) .
C3 C4 C7 C9 110.11(17) .
C5 C4 C7 C9 -67.72(18) .
C3 C4 C7 C10 -131.59(16) .
C5 C4 C7 C10 50.59(19) .
C12 N1 C11 C2 61.70(15) .
C13 N1 C11 C2 -173.80(12) .
Zn1 N1 C11 C2 -55.96(14) .
C3 C2 C11 N1 -124.16(14) .
C1 C2 C11 N1 61.24(17) .
C12 N1 C13 C15 56.70(17) .
C11 N1 C13 C15 -65.65(15) .
Zn1 N1 C13 C15 174.09(10) .
C12 N1 C13 C14 -70.68(15) .
C11 N1 C13 C14 166.97(12) .
Zn1 N1 C13 C14 46.71(13) .
N1 C13 C15 C16 102.31(16) .
C14 C13 C15 C16 -130.48(15) .
N1 C13 C15 C20 -82.98(17) .
C14 C13 C15 C20 44.23(19) .
C20 C15 C16 C17 -0.6(2) .
C13 C15 C16 C17 174.36(15) .
C15 C16 C17 C18 0.7(2) .
C16 C17 C18 C19 0.0(2) .
C17 C18 C19 C20 -0.7(2) .
C18 C19 C20 C15 0.8(2) .
C16 C15 C20 C19 -0.2(2) .
C13 C15 C20 C19 -174.98(14) .
